data_7702645
loop_
_publ_author_name
'Mata, Jos\'e A.'
'Peris, Eduardo'

_publ_section_title
;
 Syntheses, crystal structures and electrochemical studies of bi- and
 trimetallic conjugated ferrocene-based complexes
;
_journal_issue 24
_journal_name_full 'Journal of the Chemical Society, Dalton Transactions'
_journal_page_first 3634
_journal_paper_doi 10.1039/b104433h
_journal_year 2001
_chemical_formula_sum 'C34 H25 Fe2 Mo N O5'
_chemical_formula_weight 735.19
_chemical_name_common Fc-==-Fc-==-Py-Mo(CO)5
_space_group_IT_number 2
_space_group_name_Hall '-P 1'
_space_group_name_H-M_alt 'P -1'
_symmetry_cell_setting triclinic
_symmetry_space_group_name_H-M 'P -1'
_atom_sites_solution_hydrogens geom
_atom_sites_solution_primary direct
_atom_sites_solution_secondary difmap
_audit_creation_method SHELXL-97
_cell_angle_alpha 83.278(2)
_cell_angle_beta 77.073(2)
_cell_angle_gamma 85.000(2)
_cell_formula_units_Z 4
_cell_length_a 10.4088(11)
_cell_length_b 15.1733(15)
_cell_length_c 20.490(2)
_cell_measurement_temperature 293(2)
_cell_volume 3126.2(5)
_computing_cell_refinement 'Bruker SMART'
_computing_data_collection 'Bruker SMART'
_computing_data_reduction 'Bruker SHELXTL'
_computing_molecular_graphics 'Bruker SHELXTL'
_computing_publication_material 'Bruker SHELXTL'
_computing_structure_refinement 'SHELXL-97 (Sheldrick, 1997)'
_computing_structure_solution 'SHELXS-97 (Sheldrick, 1990)'
_diffrn_ambient_temperature 293(2)
_diffrn_measured_fraction_theta_full 0.976
_diffrn_measured_fraction_theta_max 0.976
_diffrn_measurement_device_type 'CCD area detector'
_diffrn_measurement_method 'phi and omega scans'
_diffrn_radiation_monochromator graphite
_diffrn_radiation_source 'fine-focus sealed tube'
_diffrn_radiation_type MoK\a
_diffrn_radiation_wavelength 0.71073
_diffrn_reflns_av_R_equivalents 0.0565
_diffrn_reflns_av_sigmaI/netI 0.2024
_diffrn_reflns_limit_h_max 14
_diffrn_reflns_limit_h_min -10
_diffrn_reflns_limit_k_max 21
_diffrn_reflns_limit_k_min -21
_diffrn_reflns_limit_l_max 29
_diffrn_reflns_limit_l_min -27
_diffrn_reflns_number 26545
_diffrn_reflns_theta_full 30.51
_diffrn_reflns_theta_max 30.51
_diffrn_reflns_theta_min 1.02
_exptl_absorpt_coefficient_mu 1.352
_exptl_absorpt_correction_type SADABS
_exptl_crystal_colour 'Dark red'
_exptl_crystal_density_diffrn 1.562
_exptl_crystal_density_method 'not measured'
_exptl_crystal_description Prism
_exptl_crystal_F_000 1480
_exptl_crystal_size_max 0.30
_exptl_crystal_size_mid 0.16
_exptl_crystal_size_min 0.12
_refine_diff_density_max 0.426
_refine_diff_density_min -0.603
_refine_diff_density_rms 0.072
_refine_ls_extinction_method none
_refine_ls_goodness_of_fit_ref 0.794
_refine_ls_hydrogen_treatment mixed
_refine_ls_matrix_type full
_refine_ls_number_parameters 775
_refine_ls_number_reflns 18642
_refine_ls_number_restraints 0
_refine_ls_restrained_S_all 0.794
_refine_ls_R_factor_all 0.2101
_refine_ls_R_factor_gt 0.0467
_refine_ls_shift/su_max 0.006
_refine_ls_shift/su_mean 0.000
_refine_ls_structure_factor_coef Fsqd
_refine_ls_weighting_details 'calc w==1/[\s^2^(Fo^2^)+(0.0404P)^2^+0.0000P] where P==(Fo^2^+2Fc^2^)/3'
_refine_ls_weighting_scheme calc
_refine_ls_wR_factor_gt 0.0819
_refine_ls_wR_factor_ref 0.1201
_reflns_number_gt 6001
_reflns_number_total 18642
_reflns_threshold_expression >2sigma(I)
_cod_data_source_file b104433h.txt
_cod_data_source_block for_compund_3-Mo
_cod_depositor_comments
;
The following automatic conversions were performed:

data item '_symmetry_cell_setting' value 'Triclinic' was changed to
'triclinic' in accordance with the
/home/saulius/struct/COD-crude-data/automatic-downloads/DataCite-retrospective/RSC/depositions/lib/dictionaries/cif_core.dic
dictionary named 'cif_core.dic' version 2.4.2 last updated on
2011-04-26.

Automatic conversion script
Id: cif_fix_values 6909 2019-04-08 15:41:33Z antanas 
;
_cod_original_cell_volume 3126.1(6)
_cod_original_sg_symbol_H-M P-1
_cod_database_code 7702645

loop_
_symmetry_equiv_pos_as_xyz
'x, y, z'
'-x, -y, -z'

loop_
_atom_site_label
_atom_site_type_symbol
_atom_site_fract_x
_atom_site_fract_y
_atom_site_fract_z
_atom_site_U_iso_or_equiv
_atom_site_adp_type
_atom_site_occupancy
_atom_site_symmetry_multiplicity
_atom_site_calc_flag
_atom_site_refinement_flags
Mo1 Mo 0.87201(4) 0.18304(3) 0.30421(2) 0.06138(14) Uani 1 1 d .
Fe1 Fe 0.41260(6) 0.51064(4) 0.31612(3) 0.04148(17) Uani 1 1 d .
N1 N 0.8554(3) 0.3055(2) 0.3617(2) 0.0492(9) Uani 1 1 d .
C1 C 0.2622(5) 0.4742(3) 0.2767(3) 0.0643(14) Uani 1 1 d .
H1 H 0.2472 0.4169 0.2697 0.077 Uiso 1 1 calc R
Fe2 Fe 0.73849(6) 0.79391(4) 0.47853(3) 0.04984(18) Uani 1 1 d .
C2 C 0.3398(5) 0.5344(4) 0.2309(3) 0.0722(15) Uani 1 1 d .
H2 H 0.3860 0.5237 0.1879 0.087 Uiso 1 1 calc R
C3 C 0.3366(5) 0.6134(3) 0.2604(3) 0.0629(14) Uani 1 1 d .
H3 H 0.3801 0.6640 0.2405 0.075 Uiso 1 1 calc R
C4 C 0.2564(4) 0.6028(3) 0.3251(2) 0.0546(12) Uani 1 1 d .
H4 H 0.2367 0.6453 0.3557 0.066 Uiso 1 1 calc R
C5 C 0.2109(4) 0.5169(3) 0.3357(3) 0.0576(13) Uani 1 1 d .
H5 H 0.1566 0.4922 0.3748 0.069 Uiso 1 1 calc R
C6 C 0.5451(4) 0.5404(3) 0.3710(2) 0.0494(12) Uani 1 1 d .
C7 C 0.4861(4) 0.4591(3) 0.3971(2) 0.0556(13) Uani 1 1 d .
H7 H 0.4362 0.4472 0.4405 0.067 Uiso 1 1 calc R
C8 C 0.5143(5) 0.3994(3) 0.3478(3) 0.0644(14) Uani 1 1 d .
H8 H 0.4878 0.3416 0.3530 0.077 Uiso 1 1 calc R
C9 C 0.5899(5) 0.4427(4) 0.2890(3) 0.0717(16) Uani 1 1 d .
H9 H 0.6219 0.4188 0.2483 0.086 Uiso 1 1 calc R
C10 C 0.6083(4) 0.5294(3) 0.3031(3) 0.0607(14) Uani 1 1 d .
H10 H 0.6544 0.5722 0.2728 0.073 Uiso 1 1 calc R
C11 C 0.5376(4) 0.6185(3) 0.4075(2) 0.0562(13) Uani 1 1 d .
H11 H 0.4757 0.6200 0.4479 0.067 Uiso 1 1 calc R
C12 C 0.6101(5) 0.6856(3) 0.3881(2) 0.0564(13) Uani 1 1 d .
H12 H 0.6713 0.6830 0.3475 0.068 Uiso 1 1 calc R
C13 C 0.6071(4) 0.7656(3) 0.4225(2) 0.0507(12) Uani 1 1 d .
C14 C 0.5419(5) 0.7820(3) 0.4886(3) 0.0643(14) Uani 1 1 d .
H14 H 0.4916 0.7421 0.5199 0.077 Uiso 1 1 calc R
C15 C 0.5657(5) 0.8687(4) 0.4993(3) 0.0766(16) Uani 1 1 d .
H15 H 0.5330 0.8962 0.5384 0.092 Uiso 1 1 calc R
C16 C 0.6477(5) 0.9063(3) 0.4401(3) 0.0741(16) Uani 1 1 d .
H16 H 0.6794 0.9628 0.4330 0.089 Uiso 1 1 calc R
C17 C 0.6725(5) 0.8427(3) 0.3941(3) 0.0631(14) Uani 1 1 d .
H17 H 0.7247 0.8503 0.3508 0.076 Uiso 1 1 calc R
C18 C 0.8795(4) 0.6908(3) 0.4793(2) 0.0504(12) Uani 1 1 d .
C19 C 0.9380(5) 0.7734(3) 0.4539(3) 0.0674(15) Uani 1 1 d .
H19 H 0.9901 0.7860 0.4111 0.081 Uiso 1 1 calc R
C20 C 0.9047(6) 0.8317(4) 0.5033(4) 0.087(2) Uani 1 1 d .
H20 H 0.9313 0.8893 0.4994 0.105 Uiso 1 1 calc R
C21 C 0.8235(6) 0.7887(4) 0.5605(3) 0.0773(17) Uani 1 1 d .
H21 H 0.7868 0.8130 0.6006 0.093 Uiso 1 1 calc R
C22 C 0.8077(5) 0.7018(3) 0.5459(2) 0.0584(13) Uani 1 1 d .
H22 H 0.7587 0.6592 0.5749 0.070 Uiso 1 1 calc R
C23 C 0.8870(4) 0.6138(3) 0.4425(2) 0.0510(12) Uani 1 1 d .
H23 H 0.9246 0.6211 0.3967 0.061 Uiso 1 1 calc R
C24 C 0.8457(4) 0.5343(3) 0.4673(2) 0.0491(11) Uani 1 1 d .
H24 H 0.8109 0.5266 0.5133 0.059 Uiso 1 1 calc R
C25 C 0.8490(4) 0.4579(3) 0.4304(2) 0.0418(11) Uani 1 1 d .
C26 C 0.8153(4) 0.3753(3) 0.4640(2) 0.0544(12) Uani 1 1 d .
H26 H 0.7898 0.3687 0.5107 0.065 Uiso 1 1 calc R
C27 C 0.8851(4) 0.4606(3) 0.3612(2) 0.0532(12) Uani 1 1 d .
H27 H 0.9083 0.5139 0.3357 0.064 Uiso 1 1 calc R
C28 C 0.8197(4) 0.3033(3) 0.4283(3) 0.0582(13) Uani 1 1 d .
H28 H 0.7959 0.2493 0.4525 0.070 Uiso 1 1 calc R
C29 C 0.8871(4) 0.3849(3) 0.3294(2) 0.0560(13) Uani 1 1 d .
H29 H 0.9121 0.3896 0.2827 0.067 Uiso 1 1 calc R
O30 O 0.8514(6) 0.3000(3) 0.1665(2) 0.135(2) Uani 1 1 d .
C30 C 0.8570(6) 0.2607(4) 0.2157(3) 0.0875(19) Uani 1 1 d .
O31 O 0.9017(4) 0.0532(3) 0.4332(2) 0.1017(14) Uani 1 1 d .
C31 C 0.8900(5) 0.1012(4) 0.3880(3) 0.0681(15) Uani 1 1 d .
O32 O 0.9037(5) 0.0127(3) 0.2295(2) 0.1331(19) Uani 1 1 d .
C32 C 0.8926(6) 0.0769(4) 0.2559(3) 0.0916(19) Uani 1 1 d .
C33 C 1.0720(6) 0.1945(4) 0.2780(3) 0.0757(17) Uani 1 1 d .
O33 O 1.1813(4) 0.1999(4) 0.2620(2) 0.1225(18) Uani 1 1 d .
O34 O 0.5638(4) 0.1565(3) 0.3341(2) 0.1116(16) Uani 1 1 d .
C34 C 0.6725(6) 0.1688(4) 0.3251(3) 0.0791(17) Uani 1 1 d .
Mo50 Mo 0.44700(5) 1.30514(3) 0.07312(2) 0.06123(14) Uani 1 1 d .
N50 N 0.5911(4) 1.1827(2) 0.05857(18) 0.0512(10) Uani 1 1 d .
Fe51 Fe 0.35221(6) 0.93001(4) 0.26373(4) 0.0561(2) Uani 1 1 d .
C51 C 0.2335(7) 0.9651(4) 0.3506(3) 0.100(2) Uani 1 1 d .
H51 H 0.2163 1.0225 0.3634 0.120 Uiso 1 1 calc R
Fe52 Fe 0.98816(7) 0.71791(5) 0.13482(4) 0.0661(2) Uani 1 1 d .
C52 C 0.3351(6) 0.9055(5) 0.3648(3) 0.0927(19) Uani 1 1 d .
H52 H 0.3974 0.9162 0.3887 0.111 Uiso 1 1 calc R
C53 C 0.3277(5) 0.8277(4) 0.3375(3) 0.0748(16) Uani 1 1 d .
H53 H 0.3842 0.7770 0.3396 0.090 Uiso 1 1 calc R
C54 C 0.2208(5) 0.8383(4) 0.3061(3) 0.0773(17) Uani 1 1 d .
H54 H 0.1938 0.7956 0.2839 0.093 Uiso 1 1 calc R
C55 C 0.1605(5) 0.9240(4) 0.3134(3) 0.0820(18) Uani 1 1 d .
H55 H 0.0875 0.9487 0.2971 0.098 Uiso 1 1 calc R
C56 C 0.5225(5) 0.9021(4) 0.1936(3) 0.0671(15) Uani 1 1 d .
C57 C 0.5269(5) 0.9814(4) 0.2205(3) 0.093(2) Uani 1 1 d .
H57 H 0.5892 0.9931 0.2441 0.112 Uiso 1 1 calc R
C58 C 0.4232(8) 1.0411(4) 0.2069(4) 0.124(3) Uani 1 1 d .
H58 H 0.4067 1.0991 0.2185 0.149 Uiso 1 1 calc R
C59 C 0.3508(7) 0.9985(5) 0.1733(4) 0.108(3) Uani 1 1 d .
H59 H 0.2744 1.0219 0.1596 0.130 Uiso 1 1 calc R
C60 C 0.4114(6) 0.9138(4) 0.1635(3) 0.0844(18) Uani 1 1 d .
H60 H 0.3835 0.8719 0.1408 0.101 Uiso 1 1 calc R
C61 C 0.6103(5) 0.8225(4) 0.1925(3) 0.0750(16) Uani 1 1 d .
H61 H 0.5801 0.7724 0.1800 0.090 Uiso 1 1 calc R
C62 C 0.7225(6) 0.8131(4) 0.2065(2) 0.0774(17) Uani 1 1 d .
H62 H 0.7519 0.8629 0.2199 0.093 Uiso 1 1 calc R
C63 C 0.8142(5) 0.7316(4) 0.2043(3) 0.0627(14) Uani 1 1 d .
C64 C 0.8157(5) 0.6586(4) 0.1684(3) 0.0836(18) Uani 1 1 d .
H64 H 0.7556 0.6508 0.1424 0.100 Uiso 1 1 calc R
C65 C 0.9232(7) 0.5984(5) 0.1779(4) 0.100(2) Uani 1 1 d .
H65 H 0.9469 0.5445 0.1596 0.120 Uiso 1 1 calc R
C66 C 0.9862(6) 0.6357(5) 0.2199(4) 0.109(3) Uani 1 1 d .
H66 H 1.0594 0.6096 0.2354 0.131 Uiso 1 1 calc R
C67 C 0.9232(6) 0.7188(5) 0.2355(3) 0.093(2) Uani 1 1 d .
H67 H 0.9485 0.7578 0.2615 0.112 Uiso 1 1 calc R
C68 C 1.0149(5) 0.8311(4) 0.0694(3) 0.0735(16) Uani 1 1 d .
C69 C 1.0084(6) 0.7580(4) 0.0351(3) 0.094(2) Uani 1 1 d .
H69 H 0.9465 0.7528 0.0095 0.113 Uiso 1 1 calc R
C70 C 1.1089(8) 0.6935(5) 0.0448(4) 0.117(3) Uani 1 1 d .
H70 H 1.1259 0.6391 0.0269 0.140 Uiso 1 1 calc R
C71 C 1.1783(6) 0.7261(5) 0.0863(4) 0.117(3) Uani 1 1 d .
H71 H 1.2503 0.6967 0.1011 0.140 Uiso 1 1 calc R
C72 C 1.1219(5) 0.8110(5) 0.1025(3) 0.098(2) Uani 1 1 d .
H72 H 1.1496 0.8471 0.1298 0.117 Uiso 1 1 calc R
C73 C 0.9326(5) 0.9145(4) 0.0749(3) 0.0770(17) Uani 1 1 d .
H73 H 0.9488 0.9521 0.1045 0.092 Uiso 1 1 calc R
C74 C 0.8402(5) 0.9412(4) 0.0432(3) 0.0711(15) Uani 1 1 d .
H74 H 0.8245 0.9037 0.0134 0.085 Uiso 1 1 calc R
C75 C 0.7572(5) 1.0243(3) 0.0490(2) 0.0592(14) Uani 1 1 d .
C76 C 0.6566(5) 1.0428(3) 0.0147(3) 0.0709(15) Uani 1 1 d .
H76 H 0.6415 1.0023 -0.0131 0.085 Uiso 1 1 calc R
C77 C 0.7742(5) 1.0909(4) 0.0862(3) 0.0800(17) Uani 1 1 d .
H77 H 0.8418 1.0840 0.1097 0.096 Uiso 1 1 calc R
C78 C 0.5793(5) 1.1196(3) 0.0208(2) 0.0664(14) Uani 1 1 d .
H78 H 0.5127 1.1287 -0.0033 0.080 Uiso 1 1 calc R
C79 C 0.6929(6) 1.1670(4) 0.0888(3) 0.0775(16) Uani 1 1 d .
H79 H 0.7099 1.2107 0.1134 0.093 Uiso 1 1 calc R
O80 O 0.2377(5) 1.4652(3) 0.0945(2) 0.138(2) Uani 1 1 d .
C80 C 0.3146(7) 1.4072(4) 0.0874(3) 0.0921(19) Uani 1 1 d .
O81 O 0.6625(5) 1.4445(3) 0.0636(2) 0.1269(19) Uani 1 1 d .
C81 C 0.5911(6) 1.3926(4) 0.0646(3) 0.0812(18) Uani 1 1 d .
C82 C 0.4586(6) 1.3275(4) -0.0277(3) 0.0806(17) Uani 1 1 d .
O82 O 0.4626(4) 1.3430(3) -0.0838(2) 0.1101(15) Uani 1 1 d .
O83 O 0.4471(4) 1.2801(3) 0.22890(19) 0.0959(14) Uani 1 1 d .
C83 C 0.4439(5) 1.2875(3) 0.1735(3) 0.0675(15) Uani 1 1 d .
O84 O 0.1967(4) 1.1913(3) 0.0946(2) 0.1121(16) Uani 1 1 d .
C84 C 0.2905(6) 1.2289(4) 0.0857(3) 0.0782(17) Uani 1 1 d .

loop_
_atom_site_aniso_label
_atom_site_aniso_U_11
_atom_site_aniso_U_22
_atom_site_aniso_U_33
_atom_site_aniso_U_23
_atom_site_aniso_U_13
_atom_site_aniso_U_12
Mo1 0.0635(3) 0.0562(3) 0.0745(3) -0.0192(2) -0.0354(2) 0.0112(2)
Fe1 0.0333(3) 0.0447(4) 0.0496(4) -0.0042(3) -0.0157(3) -0.0028(3)
N1 0.046(2) 0.046(2) 0.058(3) -0.008(2) -0.0155(19) 0.0008(19)
C1 0.049(3) 0.064(4) 0.095(4) -0.027(3) -0.040(3) 0.003(3)
Fe2 0.0579(4) 0.0369(4) 0.0624(5) -0.0050(3) -0.0291(3) -0.0034(3)
C2 0.060(4) 0.101(5) 0.059(4) -0.011(3) -0.022(3) 0.002(3)
C3 0.065(3) 0.059(4) 0.062(4) 0.015(3) -0.019(3) -0.004(3)
C4 0.054(3) 0.051(3) 0.062(3) -0.007(2) -0.022(3) 0.013(3)
C5 0.035(3) 0.065(4) 0.075(4) 0.010(3) -0.024(2) -0.007(3)
C6 0.040(3) 0.047(3) 0.069(4) -0.010(3) -0.027(2) 0.000(2)
C7 0.045(3) 0.063(3) 0.064(3) -0.001(3) -0.030(2) 0.005(3)
C8 0.057(3) 0.051(3) 0.094(4) -0.010(3) -0.039(3) 0.010(3)
C9 0.042(3) 0.089(4) 0.090(4) -0.035(4) -0.017(3) 0.006(3)
C10 0.034(3) 0.076(4) 0.074(4) -0.013(3) -0.011(3) -0.009(3)
C11 0.038(3) 0.068(4) 0.066(3) 0.001(3) -0.023(2) -0.005(3)
C12 0.043(3) 0.063(3) 0.068(3) -0.005(3) -0.026(2) 0.005(3)
C13 0.046(3) 0.051(3) 0.060(3) -0.006(3) -0.023(2) 0.004(2)
C14 0.055(3) 0.060(4) 0.081(4) -0.007(3) -0.020(3) -0.007(3)
C15 0.074(4) 0.061(4) 0.101(5) -0.027(3) -0.030(3) 0.011(3)
C16 0.076(4) 0.040(3) 0.115(5) 0.007(3) -0.049(4) -0.001(3)
C17 0.065(4) 0.053(3) 0.074(4) 0.006(3) -0.028(3) -0.002(3)
C18 0.042(3) 0.042(3) 0.071(4) 0.001(3) -0.024(2) -0.003(2)
C19 0.051(3) 0.064(4) 0.094(4) 0.013(3) -0.035(3) -0.017(3)
C20 0.105(5) 0.052(4) 0.132(6) -0.003(4) -0.083(4) -0.017(4)
C21 0.113(5) 0.051(3) 0.092(5) -0.018(3) -0.068(4) 0.002(3)
C22 0.072(3) 0.047(3) 0.066(4) -0.008(3) -0.034(3) -0.003(3)
C23 0.034(3) 0.056(3) 0.063(3) -0.003(3) -0.014(2) 0.007(2)
C24 0.050(3) 0.050(3) 0.048(3) -0.004(2) -0.015(2) 0.005(2)
C25 0.030(2) 0.043(3) 0.054(3) -0.006(2) -0.012(2) 0.000(2)
C26 0.061(3) 0.053(3) 0.047(3) -0.002(3) -0.010(2) 0.001(3)
C27 0.049(3) 0.055(3) 0.055(3) 0.001(3) -0.010(2) -0.012(2)
C28 0.059(3) 0.048(3) 0.066(4) -0.003(3) -0.012(3) -0.001(3)
C29 0.058(3) 0.064(4) 0.048(3) -0.011(3) -0.013(2) -0.001(3)
O30 0.206(6) 0.117(4) 0.104(4) 0.008(3) -0.089(4) -0.016(4)
C30 0.103(5) 0.078(5) 0.098(5) -0.034(4) -0.047(4) 0.004(4)
O31 0.123(4) 0.072(3) 0.126(4) 0.016(3) -0.067(3) -0.023(3)
C31 0.077(4) 0.051(4) 0.089(4) -0.012(3) -0.045(3) 0.000(3)
O32 0.188(5) 0.093(3) 0.159(4) -0.074(3) -0.114(4) 0.054(3)
C32 0.111(5) 0.086(5) 0.098(5) -0.035(4) -0.067(4) 0.030(4)
C33 0.071(4) 0.091(4) 0.066(4) -0.014(3) -0.020(3) 0.010(4)
O33 0.061(3) 0.177(5) 0.117(4) -0.014(3) -0.001(3) 0.011(3)
O34 0.074(3) 0.123(4) 0.147(4) -0.006(3) -0.044(3) -0.013(3)
C34 0.080(4) 0.071(4) 0.097(5) -0.015(3) -0.041(4) 0.002(4)
Mo50 0.0762(3) 0.0558(3) 0.0508(3) -0.0063(2) -0.0193(2) 0.0171(2)
N50 0.062(3) 0.048(2) 0.045(2) -0.0064(19) -0.016(2) 0.006(2)
Fe51 0.0415(4) 0.0461(4) 0.0744(5) -0.0013(4) -0.0063(3) 0.0086(3)
C51 0.111(6) 0.079(5) 0.092(5) -0.017(4) 0.005(4) 0.038(4)
Fe52 0.0422(4) 0.0744(5) 0.0634(5) 0.0209(4) 0.0034(3) 0.0208(4)
C52 0.097(5) 0.103(6) 0.079(4) -0.013(4) -0.027(4) 0.014(4)
C53 0.062(4) 0.065(4) 0.088(4) 0.011(3) -0.012(3) 0.014(3)
C54 0.053(4) 0.071(4) 0.100(5) 0.013(3) -0.011(3) -0.001(3)
C55 0.044(3) 0.084(5) 0.098(5) 0.018(4) 0.003(3) 0.019(3)
C56 0.045(3) 0.070(4) 0.074(4) 0.006(3) 0.002(3) 0.009(3)
C57 0.052(4) 0.069(4) 0.143(6) -0.009(4) 0.011(4) -0.010(3)
C58 0.091(6) 0.050(4) 0.185(9) 0.029(5) 0.042(5) 0.008(4)
C59 0.068(5) 0.115(7) 0.113(6) 0.044(5) 0.005(4) 0.019(5)
C60 0.071(4) 0.096(5) 0.078(4) 0.002(3) -0.013(3) 0.021(4)
C61 0.045(3) 0.084(4) 0.088(4) 0.004(3) -0.008(3) 0.005(3)
C62 0.065(4) 0.100(5) 0.055(4) 0.006(3) 0.007(3) -0.009(4)
C63 0.044(3) 0.078(4) 0.053(3) 0.019(3) -0.002(2) 0.010(3)
C64 0.049(4) 0.098(5) 0.094(5) 0.018(4) -0.009(3) -0.004(3)
C65 0.077(5) 0.087(5) 0.111(6) 0.032(4) 0.004(4) 0.013(4)
C66 0.058(4) 0.140(7) 0.093(6) 0.073(5) 0.007(4) 0.026(5)
C67 0.062(4) 0.145(6) 0.061(4) 0.018(4) -0.007(3) 0.003(4)
C68 0.058(4) 0.070(4) 0.070(4) 0.020(3) 0.010(3) 0.017(3)
C69 0.112(5) 0.091(5) 0.054(4) 0.009(3) 0.014(3) 0.030(4)
C70 0.112(7) 0.100(6) 0.093(6) 0.017(4) 0.038(5) 0.047(5)
C71 0.044(4) 0.117(7) 0.139(8) 0.057(5) 0.034(4) 0.036(4)
C72 0.046(4) 0.108(5) 0.119(5) 0.030(4) 0.002(3) 0.004(4)
C73 0.068(4) 0.090(5) 0.060(4) 0.017(3) -0.003(3) 0.003(3)
C74 0.081(4) 0.069(4) 0.053(3) 0.006(3) -0.003(3) 0.007(3)
C75 0.074(4) 0.045(3) 0.048(3) -0.001(3) 0.002(3) 0.005(3)
C76 0.077(4) 0.055(4) 0.082(4) -0.015(3) -0.021(3) 0.006(3)
C77 0.087(4) 0.089(4) 0.069(4) -0.008(3) -0.042(3) 0.030(4)
C78 0.072(4) 0.063(4) 0.070(4) -0.014(3) -0.026(3) 0.005(3)
C79 0.101(5) 0.072(4) 0.072(4) -0.021(3) -0.043(3) 0.010(4)
O80 0.163(5) 0.120(4) 0.135(4) -0.048(3) -0.065(3) 0.095(4)
C80 0.121(5) 0.090(5) 0.069(4) -0.021(3) -0.039(4) 0.035(4)
O81 0.148(5) 0.077(3) 0.146(4) -0.014(3) -0.001(3) -0.033(3)
C81 0.102(5) 0.047(4) 0.083(4) 0.005(3) -0.006(4) 0.005(3)
C82 0.100(5) 0.079(4) 0.058(4) -0.007(3) -0.020(3) 0.024(3)
O82 0.132(4) 0.134(4) 0.062(3) 0.002(3) -0.034(3) 0.022(3)
O83 0.148(4) 0.091(3) 0.056(3) -0.005(2) -0.035(3) -0.013(3)
C83 0.085(4) 0.053(3) 0.065(4) -0.012(3) -0.013(3) -0.004(3)
O84 0.088(3) 0.132(4) 0.125(4) -0.010(3) -0.039(3) -0.014(3)
C84 0.078(4) 0.094(5) 0.065(4) -0.018(3) -0.023(3) 0.017(4)

loop_
_atom_type_symbol
_atom_type_description
_atom_type_scat_dispersion_real
_atom_type_scat_dispersion_imag
_atom_type_scat_source
C C 0.0033 0.0016 'International Tables Vol C Tables 4.2.6.8 and 6.1.1.4'
H H 0.0000 0.0000 'International Tables Vol C Tables 4.2.6.8 and 6.1.1.4'
N N 0.0061 0.0033 'International Tables Vol C Tables 4.2.6.8 and 6.1.1.4'
O O 0.0106 0.0060 'International Tables Vol C Tables 4.2.6.8 and 6.1.1.4'
Fe Fe 0.3463 0.8444 'International Tables Vol C Tables 4.2.6.8 and 6.1.1.4'
Mo Mo -1.6832 0.6857 'International Tables Vol C Tables 4.2.6.8 and 6.1.1.4'

loop_
_geom_angle_atom_site_label_1
_geom_angle_atom_site_label_2
_geom_angle_atom_site_label_3
_geom_angle
C32 Mo1 C31 87.8(2)
C32 Mo1 C33 90.0(2)
C31 Mo1 C33 91.1(2)
C32 Mo1 C34 87.3(2)
C31 Mo1 C34 90.7(2)
C33 Mo1 C34 176.7(2)
C32 Mo1 C30 89.2(2)
C31 Mo1 C30 176.9(2)
C33 Mo1 C30 88.2(2)
C34 Mo1 C30 89.8(2)
C32 Mo1 N1 177.85(19)
C31 Mo1 N1 91.02(17)
C33 Mo1 N1 88.26(18)
C34 Mo1 N1 94.53(18)
C30 Mo1 N1 91.99(19)
C7 Fe1 C9 68.0(2)
C7 Fe1 C8 40.32(17)
C9 Fe1 C8 40.59(19)
C7 Fe1 C3 152.2(2)
C9 Fe1 C3 126.3(2)
C8 Fe1 C3 165.0(2)
C7 Fe1 C10 67.70(19)
C9 Fe1 C10 40.79(18)
C8 Fe1 C10 68.2(2)
C3 Fe1 C10 106.4(2)
C7 Fe1 C2 167.6(2)
C9 Fe1 C2 105.6(2)
C8 Fe1 C2 128.1(2)
C3 Fe1 C2 40.18(19)
C10 Fe1 C2 115.0(2)
C7 Fe1 C4 121.28(19)
C9 Fe1 C4 165.4(2)
C8 Fe1 C4 153.7(2)
C3 Fe1 C4 40.21(17)
C10 Fe1 C4 129.0(2)
C2 Fe1 C4 67.4(2)
C7 Fe1 C5 112.63(19)
C9 Fe1 C5 150.8(2)
C8 Fe1 C5 120.1(2)
C3 Fe1 C5 67.60(19)
C10 Fe1 C5 168.4(2)
C2 Fe1 C5 67.4(2)
C4 Fe1 C5 40.15(17)
C7 Fe1 C1 132.0(2)
C9 Fe1 C1 115.9(2)
C8 Fe1 C1 109.2(2)
C3 Fe1 C1 67.6(2)
C10 Fe1 C1 148.1(2)
C2 Fe1 C1 39.95(19)
C4 Fe1 C1 67.62(19)
C5 Fe1 C1 40.37(17)
C7 Fe1 C6 40.52(17)
C9 Fe1 C6 68.66(19)
C8 Fe1 C6 68.46(18)
C3 Fe1 C6 117.1(2)
C10 Fe1 C6 40.50(17)
C2 Fe1 C6 148.7(2)
C4 Fe1 C6 110.19(19)
C5 Fe1 C6 132.2(2)
C1 Fe1 C6 170.6(2)
C28 N1 C29 115.1(4)
C28 N1 Mo1 123.8(3)
C29 N1 Mo1 121.0(3)
C2 C1 C5 107.1(4)
C2 C1 Fe1 69.3(3)
C5 C1 Fe1 69.3(3)
C15 Fe2 C19 154.9(2)
C15 Fe2 C14 40.64(18)
C19 Fe2 C14 163.0(2)
C15 Fe2 C16 40.5(2)
C19 Fe2 C16 120.4(2)
C14 Fe2 C16 68.1(2)
C15 Fe2 C17 67.3(2)
C19 Fe2 C17 108.9(2)
C14 Fe2 C17 67.2(2)
C16 Fe2 C17 40.01(19)
C15 Fe2 C22 124.9(2)
C19 Fe2 C22 68.0(2)
C14 Fe2 C22 109.1(2)
C16 Fe2 C22 160.7(2)
C17 Fe2 C22 158.2(2)
C15 Fe2 C18 162.1(2)
C19 Fe2 C18 41.06(17)
C14 Fe2 C18 125.83(19)
C16 Fe2 C18 156.5(2)
C17 Fe2 C18 122.7(2)
C22 Fe2 C18 40.62(17)
C15 Fe2 C20 120.4(2)
C19 Fe2 C20 39.8(2)
C14 Fe2 C20 156.2(3)
C16 Fe2 C20 106.8(2)
C17 Fe2 C20 124.8(2)
C22 Fe2 C20 67.6(2)
C18 Fe2 C20 68.1(2)
C15 Fe2 C21 107.3(2)
C19 Fe2 C21 67.5(2)
C14 Fe2 C21 122.0(2)
C16 Fe2 C21 123.7(2)
C17 Fe2 C21 160.3(2)
C22 Fe2 C21 40.35(17)
C18 Fe2 C21 68.2(2)
C20 Fe2 C21 40.1(2)
C15 Fe2 C13 68.0(2)
C19 Fe2 C13 126.1(2)
C14 Fe2 C13 40.25(17)
C16 Fe2 C13 67.87(19)
C17 Fe2 C13 39.95(17)
C22 Fe2 C13 123.15(18)
C18 Fe2 C13 109.18(18)
C20 Fe2 C13 161.4(2)
C21 Fe2 C13 157.7(2)
C3 C2 C1 108.9(5)
C3 C2 Fe1 69.8(3)
C1 C2 Fe1 70.8(3)
C2 C3 C4 107.9(4)
C2 C3 Fe1 70.1(3)
C4 C3 Fe1 70.2(3)
C3 C4 C5 108.1(4)
C3 C4 Fe1 69.6(3)
C5 C4 Fe1 70.0(3)
C4 C5 C1 108.1(4)
C4 C5 Fe1 69.8(3)
C1 C5 Fe1 70.3(3)
C7 C6 C10 105.5(4)
C7 C6 C11 125.9(5)
C10 C6 C11 128.6(4)
C7 C6 Fe1 68.0(2)
C10 C6 Fe1 68.3(2)
C11 C6 Fe1 126.8(3)
C8 C7 C6 110.0(4)
C8 C7 Fe1 70.0(3)
C6 C7 Fe1 71.5(3)
C7 C8 C9 107.8(5)
C7 C8 Fe1 69.7(3)
C9 C8 Fe1 69.6(3)
C8 C9 C10 107.6(5)
C8 C9 Fe1 69.8(3)
C10 C9 Fe1 69.8(3)
C9 C10 C6 109.2(4)
C9 C10 Fe1 69.4(3)
C6 C10 Fe1 71.2(2)
C12 C11 C6 125.3(5)
C11 C12 C13 127.7(5)
C17 C13 C14 106.2(4)
C17 C13 C12 124.9(5)
C14 C13 C12 128.9(4)
C17 C13 Fe2 68.8(3)
C14 C13 Fe2 68.4(3)
C12 C13 Fe2 127.2(3)
C15 C14 C13 108.7(5)
C15 C14 Fe2 69.6(3)
C13 C14 Fe2 71.4(3)
C16 C15 C14 107.8(5)
C16 C15 Fe2 70.1(3)
C14 C15 Fe2 69.8(3)
C17 C16 C15 107.2(5)
C17 C16 Fe2 70.0(3)
C15 C16 Fe2 69.4(3)
C16 C17 C13 110.1(5)
C16 C17 Fe2 70.0(3)
C13 C17 Fe2 71.2(3)
C22 C18 C19 106.1(4)
C22 C18 C23 127.5(4)
C19 C18 C23 126.3(5)
C22 C18 Fe2 69.6(3)
C19 C18 Fe2 68.7(3)
C23 C18 Fe2 123.9(3)
C20 C19 C18 109.1(5)
C20 C19 Fe2 71.0(3)
C18 C19 Fe2 70.3(3)
C19 C20 C21 108.4(5)
C19 C20 Fe2 69.3(3)
C21 C20 Fe2 70.1(3)
C20 C21 C22 107.8(5)
C20 C21 Fe2 69.8(3)
C22 C21 Fe2 69.5(3)
C21 C22 C18 108.5(5)
C21 C22 Fe2 70.1(3)
C18 C22 Fe2 69.8(3)
C24 C23 C18 126.7(4)
C23 C24 C25 127.0(4)
C27 C25 C26 115.3(4)
C27 C25 C24 123.8(4)
C26 C25 C24 120.9(4)
C28 C26 C25 120.2(4)
C25 C27 C29 120.7(4)
N1 C28 C26 124.7(4)
N1 C29 C27 124.0(4)
O30 C30 Mo1 177.2(6)
O31 C31 Mo1 177.4(5)
O32 C32 Mo1 177.8(6)
O33 C33 Mo1 178.1(5)
O34 C34 Mo1 175.5(5)
C80 Mo50 C84 86.2(3)
C80 Mo50 C82 89.8(2)
C84 Mo50 C82 91.8(2)
C80 Mo50 C83 90.2(2)
C84 Mo50 C83 91.4(2)
C82 Mo50 C83 176.7(2)
C80 Mo50 C81 88.0(3)
C84 Mo50 C81 173.9(2)
C82 Mo50 C81 89.7(2)
C83 Mo50 C81 87.1(2)
C80 Mo50 N50 177.1(2)
C84 Mo50 N50 91.01(18)
C82 Mo50 N50 90.88(18)
C83 Mo50 N50 89.26(18)
C81 Mo50 N50 94.86(19)
C78 N50 C79 113.8(4)
C78 N50 Mo50 123.3(3)
C79 N50 Mo50 122.9(3)
C57 Fe51 C59 67.5(3)
C57 Fe51 C54 159.2(2)
C59 Fe51 C54 122.4(3)
C57 Fe51 C51 124.8(3)
C59 Fe51 C51 123.1(3)
C54 Fe51 C51 67.6(3)
C57 Fe51 C53 124.5(3)
C59 Fe51 C53 158.7(3)
C54 Fe51 C53 40.3(2)
C51 Fe51 C53 67.3(2)
C57 Fe51 C58 40.6(2)
C59 Fe51 C58 39.6(3)
C54 Fe51 C58 157.9(3)
C51 Fe51 C58 109.1(3)
C53 Fe51 C58 160.6(3)
C57 Fe51 C55 159.6(3)
C59 Fe51 C55 106.5(3)
C54 Fe51 C55 40.5(2)
C51 Fe51 C55 40.8(2)
C53 Fe51 C55 68.2(2)
C58 Fe51 C55 122.5(3)
C57 Fe51 C52 110.2(3)
C59 Fe51 C52 159.4(3)
C54 Fe51 C52 67.3(2)
C51 Fe51 C52 40.1(2)
C53 Fe51 C52 39.7(2)
C58 Fe51 C52 125.2(3)
C55 Fe51 C52 68.2(3)
C57 Fe51 C60 66.7(3)
C59 Fe51 C60 40.2(2)
C54 Fe51 C60 107.9(2)
C51 Fe51 C60 158.7(3)
C53 Fe51 C60 123.7(3)
C58 Fe51 C60 66.8(3)
C55 Fe51 C60 122.1(3)
C52 Fe51 C60 159.5(3)
C57 Fe51 C56 39.8(2)
C59 Fe51 C56 68.2(2)
C54 Fe51 C56 123.1(2)
C51 Fe51 C56 159.7(3)
C53 Fe51 C56 108.6(2)
C58 Fe51 C56 67.8(2)
C55 Fe51 C56 158.2(3)
C52 Fe51 C56 124.1(2)
C60 Fe51 C56 40.3(2)
C52 C51 C55 108.6(6)
C52 C51 Fe51 70.2(3)
C55 C51 Fe51 69.8(3)
C71 Fe52 C66 107.1(3)
C71 Fe52 C72 41.0(2)
C66 Fe52 C72 122.1(3)
C71 Fe52 C64 155.5(3)
C66 Fe52 C64 67.4(3)
C72 Fe52 C64 162.2(3)
C71 Fe52 C67 124.4(3)
C66 Fe52 C67 40.7(2)
C72 Fe52 C67 108.3(3)
C64 Fe52 C67 68.2(2)
C71 Fe52 C65 119.3(3)
C66 Fe52 C65 40.1(3)
C72 Fe52 C65 155.8(3)
C64 Fe52 C65 40.9(2)
C67 Fe52 C65 68.9(3)
C71 Fe52 C69 67.3(3)
C66 Fe52 C69 159.2(3)
C72 Fe52 C69 67.8(3)
C64 Fe52 C69 108.8(3)
C67 Fe52 C69 158.9(3)
C65 Fe52 C69 123.5(3)
C71 Fe52 C70 40.0(3)
C66 Fe52 C70 122.7(3)
C72 Fe52 C70 68.4(3)
C64 Fe52 C70 121.2(3)
C67 Fe52 C70 159.7(3)
C65 Fe52 C70 105.5(3)
C69 Fe52 C70 40.2(2)
C71 Fe52 C63 162.1(3)
C66 Fe52 C63 67.6(2)
C72 Fe52 C63 126.0(3)
C64 Fe52 C63 40.1(2)
C67 Fe52 C63 40.5(2)
C65 Fe52 C63 68.5(2)
C69 Fe52 C63 123.7(2)
C70 Fe52 C63 157.3(3)
C71 Fe52 C68 68.4(2)
C66 Fe52 C68 158.8(3)
C72 Fe52 C68 40.9(2)
C64 Fe52 C68 125.3(2)
C67 Fe52 C68 123.4(3)
C65 Fe52 C68 160.5(3)
C69 Fe52 C68 40.0(2)
C70 Fe52 C68 68.1(3)
C63 Fe52 C68 110.0(2)
C53 C52 C51 108.3(6)
C53 C52 Fe51 69.9(3)
C51 C52 Fe51 69.7(4)
C52 C53 C54 108.1(5)
C52 C53 Fe51 70.3(3)
C54 C53 Fe51 69.6(3)
C53 C54 C55 108.9(6)
C53 C54 Fe51 70.1(3)
C55 C54 Fe51 70.2(3)
C54 C55 C51 106.0(5)
C54 C55 Fe51 69.3(3)
C51 C55 Fe51 69.4(3)
C57 C56 C60 105.5(5)
C57 C56 C61 130.3(6)
C60 C56 C61 124.2(6)
C57 C56 Fe51 68.3(3)
C60 C56 Fe51 69.2(3)
C61 C56 Fe51 128.1(4)
C56 C57 C58 109.7(7)
C56 C57 Fe51 71.9(3)
C58 C57 Fe51 70.2(3)
C59 C58 C57 107.7(7)
C59 C58 Fe51 69.7(4)
C57 C58 Fe51 69.2(3)
C58 C59 C60 108.2(7)
C58 C59 Fe51 70.7(5)
C60 C59 Fe51 71.0(4)
C59 C60 C56 108.8(6)
C59 C60 Fe51 68.8(4)
C56 C60 Fe51 70.5(3)
C62 C61 C56 127.6(6)
C61 C62 C63 127.7(6)
C64 C63 C67 107.7(5)
C64 C63 C62 127.9(5)
C67 C63 C62 124.3(6)
C64 C63 Fe52 68.9(3)
C67 C63 Fe52 68.8(3)
C62 C63 Fe52 124.3(3)
C63 C64 C65 109.1(6)
C63 C64 Fe52 71.0(3)
C65 C64 Fe52 69.6(3)
C66 C65 C64 106.3(7)
C66 C65 Fe52 69.7(4)
C64 C65 Fe52 69.5(3)
C65 C66 C67 110.1(6)
C65 C66 Fe52 70.2(4)
C67 C66 Fe52 69.9(3)
C66 C67 C63 106.8(6)
C66 C67 Fe52 69.4(4)
C63 C67 Fe52 70.7(3)
C69 C68 C72 106.6(6)
C69 C68 C73 130.8(6)
C72 C68 C73 122.6(7)
C69 C68 Fe52 69.3(3)
C72 C68 Fe52 68.5(3)
C73 C68 Fe52 126.2(3)
C68 C69 C70 109.9(7)
C68 C69 Fe52 70.7(3)
C70 C69 Fe52 70.2(4)
C71 C70 C69 107.1(7)
C71 C70 Fe52 69.0(4)
C69 C70 Fe52 69.6(3)
C70 C71 C72 109.1(7)
C70 C71 Fe52 71.0(4)
C72 C71 Fe52 69.8(3)
C71 C72 C68 107.2(7)
C71 C72 Fe52 69.2(4)
C68 C72 Fe52 70.6(3)
C74 C73 C68 127.0(6)
C73 C74 C75 127.0(6)
C76 C75 C77 114.5(5)
C76 C75 C74 121.2(5)
C77 C75 C74 124.2(6)
C78 C76 C75 120.9(5)
C79 C77 C75 120.8(5)
N50 C78 C76 125.3(5)
N50 C79 C77 124.6(5)
O80 C80 Mo50 178.6(6)
O81 C81 Mo50 174.2(6)
O82 C82 Mo50 177.4(5)
O83 C83 Mo50 176.7(5)
O84 C84 Mo50 175.0(5)

loop_
_geom_bond_atom_site_label_1
_geom_bond_atom_site_label_2
_geom_bond_distance
Mo1 C32 1.959(6)
Mo1 C31 2.032(6)
Mo1 C33 2.048(6)
Mo1 C34 2.049(7)
Mo1 C30 2.072(7)
Mo1 N1 2.288(4)
Fe1 C7 2.027(4)
Fe1 C9 2.030(5)
Fe1 C8 2.032(5)
Fe1 C3 2.033(5)
Fe1 C10 2.035(4)
Fe1 C2 2.037(5)
Fe1 C4 2.040(4)
Fe1 C5 2.043(4)
Fe1 C1 2.057(4)
Fe1 C6 2.073(4)
N1 C28 1.329(5)
N1 C29 1.336(5)
C1 C2 1.398(6)
C1 C5 1.415(6)
Fe2 C15 2.030(5)
Fe2 C19 2.030(5)
Fe2 C14 2.032(5)
Fe2 C16 2.039(5)
Fe2 C17 2.039(5)
Fe2 C22 2.048(5)
Fe2 C18 2.051(4)
Fe2 C20 2.052(5)
Fe2 C21 2.056(5)
Fe2 C13 2.071(4)
C2 C3 1.398(7)
C3 C4 1.400(6)
C4 C5 1.401(6)
C6 C7 1.420(6)
C6 C10 1.422(6)
C6 C11 1.459(6)
C7 C8 1.399(6)
C8 C9 1.409(7)
C9 C10 1.417(6)
C11 C12 1.293(6)
C12 C13 1.469(6)
C13 C17 1.404(6)
C13 C14 1.412(6)
C14 C15 1.410(6)
C15 C16 1.408(7)
C16 C17 1.395(6)
C18 C22 1.423(6)
C18 C19 1.431(6)
C18 C23 1.451(6)
C19 C20 1.388(7)
C20 C21 1.409(7)
C21 C22 1.415(6)
C23 C24 1.321(6)
C24 C25 1.449(6)
C25 C27 1.380(6)
C25 C26 1.391(6)
C26 C28 1.376(6)
C27 C29 1.381(6)
O30 C30 1.121(6)
O31 C31 1.131(5)
O32 C32 1.155(6)
C33 O33 1.118(6)
O34 C34 1.134(6)
Mo50 C80 1.984(7)
Mo50 C84 2.032(7)
Mo50 C82 2.032(6)
Mo50 C83 2.035(6)
Mo50 C81 2.053(7)
Mo50 N50 2.288(4)
N50 C78 1.330(5)
N50 C79 1.334(6)
Fe51 C57 2.016(5)
Fe51 C59 2.017(7)
Fe51 C54 2.019(5)
Fe51 C51 2.025(6)
Fe51 C53 2.026(5)
Fe51 C58 2.029(6)
Fe51 C55 2.031(5)
Fe51 C52 2.031(6)
Fe51 C60 2.046(6)
Fe51 C56 2.063(5)
C51 C52 1.390(8)
C51 C55 1.414(8)
Fe52 C71 2.013(6)
Fe52 C66 2.018(6)
Fe52 C72 2.021(6)
Fe52 C64 2.022(5)
Fe52 C67 2.024(6)
Fe52 C65 2.024(6)
Fe52 C69 2.032(5)
Fe52 C70 2.039(6)
Fe52 C63 2.049(5)
Fe52 C68 2.050(5)
C52 C53 1.379(7)
C53 C54 1.393(7)
C54 C55 1.402(7)
C56 C57 1.389(7)
C56 C60 1.417(7)
C56 C61 1.450(7)
C57 C58 1.403(8)
C58 C59 1.371(9)
C59 C60 1.398(8)
C61 C62 1.256(7)
C62 C63 1.493(7)
C63 C64 1.397(7)
C63 C67 1.411(7)
C64 C65 1.415(8)
C65 C66 1.386(9)
C66 C67 1.407(9)
C68 C69 1.396(8)
C68 C72 1.423(8)
C68 C73 1.465(7)
C69 C70 1.400(8)
C70 C71 1.387(9)
C71 C72 1.413(9)
C73 C74 1.290(7)
C74 C75 1.466(7)
C75 C76 1.379(7)
C75 C77 1.380(7)
C76 C78 1.358(6)
C77 C79 1.370(7)
O80 C80 1.137(6)
O81 C81 1.124(6)
C82 O82 1.138(5)
O83 C83 1.136(5)
O84 C84 1.142(6)

loop_
_geom_torsion_atom_site_label_1
_geom_torsion_atom_site_label_2
_geom_torsion_atom_site_label_3
_geom_torsion_atom_site_label_4
_geom_torsion
C32 Mo1 N1 C28 -78(6)
C31 Mo1 N1 C28 -21.3(4)
C33 Mo1 N1 C28 -112.4(4)
C34 Mo1 N1 C28 69.4(4)
C30 Mo1 N1 C28 159.4(4)
C32 Mo1 N1 C29 100(6)
C31 Mo1 N1 C29 155.9(4)
C33 Mo1 N1 C29 64.8(4)
C34 Mo1 N1 C29 -113.3(4)
C30 Mo1 N1 C29 -23.4(4)
C7 Fe1 C1 C2 -166.3(3)
C9 Fe1 C1 C2 -83.4(4)
C8 Fe1 C1 C2 -127.0(3)
C3 Fe1 C1 C2 37.4(3)
C10 Fe1 C1 C2 -47.8(5)
C4 Fe1 C1 C2 81.0(3)
C5 Fe1 C1 C2 118.7(4)
C6 Fe1 C1 C2 159.4(11)
C7 Fe1 C1 C5 75.0(4)
C9 Fe1 C1 C5 157.9(3)
C8 Fe1 C1 C5 114.3(3)
C3 Fe1 C1 C5 -81.3(3)
C10 Fe1 C1 C5 -166.4(4)
C2 Fe1 C1 C5 -118.7(4)
C4 Fe1 C1 C5 -37.6(3)
C6 Fe1 C1 C5 40.7(13)
C5 C1 C2 C3 -0.4(6)
Fe1 C1 C2 C3 -59.6(4)
C5 C1 C2 Fe1 59.2(3)
C7 Fe1 C2 C3 174.3(8)
C9 Fe1 C2 C3 -128.5(3)
C8 Fe1 C2 C3 -167.0(3)
C10 Fe1 C2 C3 -86.0(3)
C4 Fe1 C2 C3 37.9(3)
C5 Fe1 C2 C3 81.6(3)
C1 Fe1 C2 C3 119.6(4)
C6 Fe1 C2 C3 -54.1(5)
C7 Fe1 C2 C1 54.7(10)
C9 Fe1 C2 C1 111.9(3)
C8 Fe1 C2 C1 73.4(4)
C3 Fe1 C2 C1 -119.6(4)
C10 Fe1 C2 C1 154.4(3)
C4 Fe1 C2 C1 -81.7(3)
C5 Fe1 C2 C1 -38.0(3)
C6 Fe1 C2 C1 -173.6(3)
C1 C2 C3 C4 -0.1(6)
Fe1 C2 C3 C4 -60.3(3)
C1 C2 C3 Fe1 60.2(4)
C7 Fe1 C3 C2 -177.4(4)
C9 Fe1 C3 C2 69.3(4)
C8 Fe1 C3 C2 43.2(9)
C10 Fe1 C3 C2 109.5(3)
C4 Fe1 C3 C2 -118.5(4)
C5 Fe1 C3 C2 -81.0(3)
C1 Fe1 C3 C2 -37.2(3)
C6 Fe1 C3 C2 151.8(3)
C7 Fe1 C3 C4 -58.8(5)
C9 Fe1 C3 C4 -172.2(3)
C8 Fe1 C3 C4 161.7(7)
C10 Fe1 C3 C4 -132.0(3)
C2 Fe1 C3 C4 118.5(4)
C5 Fe1 C3 C4 37.5(3)
C1 Fe1 C3 C4 81.4(3)
C6 Fe1 C3 C4 -89.7(3)
C2 C3 C4 C5 0.5(5)
Fe1 C3 C4 C5 -59.7(3)
C2 C3 C4 Fe1 60.2(3)
C7 Fe1 C4 C3 152.1(3)
C9 Fe1 C4 C3 25.8(9)
C8 Fe1 C4 C3 -169.4(4)
C10 Fe1 C4 C3 66.7(4)
C2 Fe1 C4 C3 -37.9(3)
C5 Fe1 C4 C3 -119.1(4)
C1 Fe1 C4 C3 -81.3(3)
C6 Fe1 C4 C3 108.5(3)
C7 Fe1 C4 C5 -88.7(3)
C9 Fe1 C4 C5 144.9(8)
C8 Fe1 C4 C5 -50.3(5)
C3 Fe1 C4 C5 119.1(4)
C10 Fe1 C4 C5 -174.2(3)
C2 Fe1 C4 C5 81.2(3)
C1 Fe1 C4 C5 37.8(3)
C6 Fe1 C4 C5 -132.3(3)
C3 C4 C5 C1 -0.7(5)
Fe1 C4 C5 C1 -60.2(3)
C3 C4 C5 Fe1 59.5(3)
C2 C1 C5 C4 0.7(5)
Fe1 C1 C5 C4 59.9(3)
C2 C1 C5 Fe1 -59.2(3)
C7 Fe1 C5 C4 112.2(3)
C9 Fe1 C5 C4 -162.8(4)
C8 Fe1 C5 C4 156.7(3)
C3 Fe1 C5 C4 -37.6(3)
C10 Fe1 C5 C4 23.0(11)
C2 Fe1 C5 C4 -81.2(3)
C1 Fe1 C5 C4 -118.8(4)
C6 Fe1 C5 C4 69.4(4)
C7 Fe1 C5 C1 -128.9(3)
C9 Fe1 C5 C1 -43.9(6)
C8 Fe1 C5 C1 -84.4(4)
C3 Fe1 C5 C1 81.3(3)
C10 Fe1 C5 C1 141.8(10)
C2 Fe1 C5 C1 37.6(3)
C4 Fe1 C5 C1 118.8(4)
C6 Fe1 C5 C1 -171.7(3)
C9 Fe1 C6 C7 -80.6(3)
C8 Fe1 C6 C7 -36.9(3)
C3 Fe1 C6 C7 158.4(3)
C10 Fe1 C6 C7 -118.1(4)
C2 Fe1 C6 C7 -165.7(4)
C4 Fe1 C6 C7 114.9(3)
C5 Fe1 C6 C7 74.9(4)
C1 Fe1 C6 C7 40.2(12)
C7 Fe1 C6 C10 118.1(4)
C9 Fe1 C6 C10 37.4(3)
C8 Fe1 C6 C10 81.2(3)
C3 Fe1 C6 C10 -83.6(3)
C2 Fe1 C6 C10 -47.6(5)
C4 Fe1 C6 C10 -127.0(3)
C5 Fe1 C6 C10 -167.0(3)
C1 Fe1 C6 C10 158.2(11)
C7 Fe1 C6 C11 -119.2(6)
C9 Fe1 C6 C11 160.1(5)
C8 Fe1 C6 C11 -156.1(5)
C3 Fe1 C6 C11 39.1(5)
C10 Fe1 C6 C11 122.7(6)
C2 Fe1 C6 C11 75.1(6)
C4 Fe1 C6 C11 -4.3(5)
C5 Fe1 C6 C11 -44.3(5)
C1 Fe1 C6 C11 -79.1(13)
C10 C6 C7 C8 1.3(5)
C11 C6 C7 C8 -180.0(4)
Fe1 C6 C7 C8 59.6(3)
C10 C6 C7 Fe1 -58.3(3)
C11 C6 C7 Fe1 120.4(4)
C9 Fe1 C7 C8 -37.9(3)
C3 Fe1 C7 C8 -165.0(4)
C10 Fe1 C7 C8 -82.1(3)
C2 Fe1 C7 C8 23.0(10)
C4 Fe1 C7 C8 154.8(3)
C5 Fe1 C7 C8 110.5(3)
C1 Fe1 C7 C8 67.8(4)
C6 Fe1 C7 C8 -120.4(4)
C9 Fe1 C7 C6 82.5(3)
C8 Fe1 C7 C6 120.4(4)
C3 Fe1 C7 C6 -44.6(5)
C10 Fe1 C7 C6 38.3(3)
C2 Fe1 C7 C6 143.3(9)
C4 Fe1 C7 C6 -84.9(3)
C5 Fe1 C7 C6 -129.2(3)
C1 Fe1 C7 C6 -171.9(3)
C6 C7 C8 C9 -1.1(5)
Fe1 C7 C8 C9 59.4(3)
C6 C7 C8 Fe1 -60.5(3)
C9 Fe1 C8 C7 119.0(4)
C3 Fe1 C8 C7 152.0(7)
C10 Fe1 C8 C7 80.8(3)
C2 Fe1 C8 C7 -173.9(3)
C4 Fe1 C8 C7 -55.2(5)
C5 Fe1 C8 C7 -90.2(3)
C1 Fe1 C8 C7 -133.2(3)
C6 Fe1 C8 C7 37.1(3)
C7 Fe1 C8 C9 -119.0(4)
C3 Fe1 C8 C9 33.1(9)
C10 Fe1 C8 C9 -38.2(3)
C2 Fe1 C8 C9 67.1(4)
C4 Fe1 C8 C9 -174.2(4)
C5 Fe1 C8 C9 150.8(3)
C1 Fe1 C8 C9 107.8(3)
C6 Fe1 C8 C9 -81.9(3)
C7 C8 C9 C10 0.4(5)
Fe1 C8 C9 C10 59.8(3)
C7 C8 C9 Fe1 -59.5(3)
C7 Fe1 C9 C8 37.6(3)
C3 Fe1 C9 C8 -169.9(3)
C10 Fe1 C9 C8 118.6(5)
C2 Fe1 C9 C8 -131.1(3)
C4 Fe1 C9 C8 169.7(7)
C5 Fe1 C9 C8 -59.7(6)
C1 Fe1 C9 C8 -89.6(4)
C6 Fe1 C9 C8 81.4(3)
C7 Fe1 C9 C10 -80.9(3)
C8 Fe1 C9 C10 -118.6(5)
C3 Fe1 C9 C10 71.5(4)
C2 Fe1 C9 C10 110.3(3)
C4 Fe1 C9 C10 51.1(9)
C5 Fe1 C9 C10 -178.2(4)
C1 Fe1 C9 C10 151.8(3)
C6 Fe1 C9 C10 -37.2(3)
C8 C9 C10 C6 0.4(6)
Fe1 C9 C10 C6 60.3(3)
C8 C9 C10 Fe1 -59.8(3)
C7 C6 C10 C9 -1.1(5)
C11 C6 C10 C9 -179.7(4)
Fe1 C6 C10 C9 -59.2(3)
C7 C6 C10 Fe1 58.1(3)
C11 C6 C10 Fe1 -120.5(5)
C7 Fe1 C10 C9 81.7(3)
C8 Fe1 C10 C9 38.0(3)
C3 Fe1 C10 C9 -127.2(3)
C2 Fe1 C10 C9 -85.1(4)
C4 Fe1 C10 C9 -165.4(3)
C5 Fe1 C10 C9 175.7(9)
C1 Fe1 C10 C9 -53.5(5)
C6 Fe1 C10 C9 120.0(4)
C7 Fe1 C10 C6 -38.3(3)
C9 Fe1 C10 C6 -120.0(4)
C8 Fe1 C10 C6 -82.0(3)
C3 Fe1 C10 C6 112.8(3)
C2 Fe1 C10 C6 155.0(3)
C4 Fe1 C10 C6 74.7(4)
C5 Fe1 C10 C6 55.8(11)
C1 Fe1 C10 C6 -173.4(4)
C7 C6 C11 C12 166.8(5)
C10 C6 C11 C12 -14.8(8)
Fe1 C6 C11 C12 -105.2(5)
C6 C11 C12 C13 -179.9(4)
C11 C12 C13 C17 -168.9(5)
C11 C12 C13 C14 11.4(8)
C11 C12 C13 Fe2 102.4(5)
C15 Fe2 C13 C17 80.5(3)
C19 Fe2 C13 C17 -75.6(4)
C14 Fe2 C13 C17 118.4(4)
C16 Fe2 C13 C17 36.7(3)
C22 Fe2 C13 C17 -161.2(3)
C18 Fe2 C13 C17 -118.3(3)
C20 Fe2 C13 C17 -40.1(8)
C21 Fe2 C13 C17 162.5(5)
C15 Fe2 C13 C14 -37.9(3)
C19 Fe2 C13 C14 166.0(3)
C16 Fe2 C13 C14 -81.7(3)
C17 Fe2 C13 C14 -118.4(4)
C22 Fe2 C13 C14 80.4(3)
C18 Fe2 C13 C14 123.3(3)
C20 Fe2 C13 C14 -158.5(6)
C21 Fe2 C13 C14 44.1(6)
C15 Fe2 C13 C12 -161.0(5)
C19 Fe2 C13 C12 42.9(5)
C14 Fe2 C13 C12 -123.1(6)
C16 Fe2 C13 C12 155.1(5)
C17 Fe2 C13 C12 118.5(6)
C22 Fe2 C13 C12 -42.7(5)
C18 Fe2 C13 C12 0.1(5)
C20 Fe2 C13 C12 78.3(8)
C21 Fe2 C13 C12 -79.0(7)
C17 C13 C14 C15 1.2(5)
C12 C13 C14 C15 -179.1(4)
Fe2 C13 C14 C15 59.8(4)
C17 C13 C14 Fe2 -58.7(3)
C12 C13 C14 Fe2 121.0(5)
C19 Fe2 C14 C15 -161.1(7)
C16 Fe2 C14 C15 -37.9(3)
C17 Fe2 C14 C15 -81.3(3)
C22 Fe2 C14 C15 121.8(3)
C18 Fe2 C14 C15 164.0(3)
C20 Fe2 C14 C15 44.1(7)
C21 Fe2 C14 C15 79.1(4)
C13 Fe2 C14 C15 -119.1(4)
C15 Fe2 C14 C13 119.1(4)
C19 Fe2 C14 C13 -42.0(8)
C16 Fe2 C14 C13 81.2(3)
C17 Fe2 C14 C13 37.8(3)
C22 Fe2 C14 C13 -119.1(3)
C18 Fe2 C14 C13 -76.9(3)
C20 Fe2 C14 C13 163.2(5)
C21 Fe2 C14 C13 -161.8(3)
C13 C14 C15 C16 -0.9(6)
Fe2 C14 C15 C16 60.0(4)
C13 C14 C15 Fe2 -60.9(3)
C19 Fe2 C15 C16 48.4(7)
C14 Fe2 C15 C16 -118.7(5)
C17 Fe2 C15 C16 -37.9(3)
C22 Fe2 C15 C16 162.8(3)
C18 Fe2 C15 C16 -165.6(6)
C20 Fe2 C15 C16 80.2(4)
C21 Fe2 C15 C16 122.0(4)
C13 Fe2 C15 C16 -81.2(3)
C19 Fe2 C15 C14 167.1(5)
C16 Fe2 C15 C14 118.7(5)
C17 Fe2 C15 C14 80.8(3)
C22 Fe2 C15 C14 -78.4(4)
C18 Fe2 C15 C14 -46.8(8)
C20 Fe2 C15 C14 -161.0(3)
C21 Fe2 C15 C14 -119.3(3)
C13 Fe2 C15 C14 37.5(3)
C14 C15 C16 C17 0.3(6)
Fe2 C15 C16 C17 60.1(4)
C14 C15 C16 Fe2 -59.8(4)
C15 Fe2 C16 C17 -118.2(5)
C19 Fe2 C16 C17 83.4(4)
C14 Fe2 C16 C17 -80.2(3)
C22 Fe2 C16 C17 -165.4(5)
C18 Fe2 C16 C17 50.8(6)
C20 Fe2 C16 C17 124.5(4)
C21 Fe2 C16 C17 165.1(3)
C13 Fe2 C16 C17 -36.6(3)
C19 Fe2 C16 C15 -158.5(3)
C14 Fe2 C16 C15 38.0(3)
C17 Fe2 C16 C15 118.2(5)
C22 Fe2 C16 C15 -47.2(7)
C18 Fe2 C16 C15 169.0(4)
C20 Fe2 C16 C15 -117.4(4)
C21 Fe2 C16 C15 -76.7(4)
C13 Fe2 C16 C15 81.6(3)
C15 C16 C17 C13 0.4(6)
Fe2 C16 C17 C13 60.1(3)
C15 C16 C17 Fe2 -59.7(4)
C14 C13 C17 C16 -1.0(6)
C12 C13 C17 C16 179.3(4)
Fe2 C13 C17 C16 -59.4(4)
C14 C13 C17 Fe2 58.4(3)
C12 C13 C17 Fe2 -121.3(4)
C15 Fe2 C17 C16 38.4(3)
C19 Fe2 C17 C16 -115.1(3)
C14 Fe2 C17 C16 82.6(3)
C22 Fe2 C17 C16 167.0(5)
C18 Fe2 C17 C16 -158.4(3)
C20 Fe2 C17 C16 -73.8(4)
C21 Fe2 C17 C16 -39.5(8)
C13 Fe2 C17 C16 120.7(4)
C15 Fe2 C17 C13 -82.3(3)
C19 Fe2 C17 C13 124.2(3)
C14 Fe2 C17 C13 -38.1(3)
C16 Fe2 C17 C13 -120.7(4)
C22 Fe2 C17 C13 46.4(7)
C18 Fe2 C17 C13 80.9(3)
C20 Fe2 C17 C13 165.5(3)
C21 Fe2 C17 C13 -160.1(6)
C15 Fe2 C18 C22 -41.3(8)
C19 Fe2 C18 C22 117.6(4)
C14 Fe2 C18 C22 -77.1(3)
C16 Fe2 C18 C22 162.6(5)
C17 Fe2 C18 C22 -161.1(3)
C20 Fe2 C18 C22 80.7(3)
C21 Fe2 C18 C22 37.4(3)
C13 Fe2 C18 C22 -118.9(3)
C15 Fe2 C18 C19 -158.9(6)
C14 Fe2 C18 C19 165.2(3)
C16 Fe2 C18 C19 45.0(6)
C17 Fe2 C18 C19 81.3(3)
C22 Fe2 C18 C19 -117.6(4)
C20 Fe2 C18 C19 -36.9(3)
C21 Fe2 C18 C19 -80.2(3)
C13 Fe2 C18 C19 123.5(3)
C15 Fe2 C18 C23 80.9(8)
C19 Fe2 C18 C23 -120.2(5)
C14 Fe2 C18 C23 45.0(5)
C16 Fe2 C18 C23 -75.2(6)
C17 Fe2 C18 C23 -38.9(5)
C22 Fe2 C18 C23 122.2(5)
C20 Fe2 C18 C23 -157.1(5)
C21 Fe2 C18 C23 159.5(5)
C13 Fe2 C18 C23 3.2(4)
C22 C18 C19 C20 0.8(5)
C23 C18 C19 C20 177.7(4)
Fe2 C18 C19 C20 60.6(4)
C22 C18 C19 Fe2 -59.8(3)
C23 C18 C19 Fe2 117.1(4)
C15 Fe2 C19 C20 45.4(7)
C14 Fe2 C19 C20 -164.5(7)
C16 Fe2 C19 C20 79.6(4)
C17 Fe2 C19 C20 122.1(4)
C22 Fe2 C19 C20 -81.0(3)
C18 Fe2 C19 C20 -119.5(5)
C21 Fe2 C19 C20 -37.3(3)
C13 Fe2 C19 C20 163.2(3)
C15 Fe2 C19 C18 164.9(5)
C14 Fe2 C19 C18 -45.0(8)
C16 Fe2 C19 C18 -160.9(3)
C17 Fe2 C19 C18 -118.4(3)
C22 Fe2 C19 C18 38.5(3)
C20 Fe2 C19 C18 119.5(5)
C21 Fe2 C19 C18 82.2(3)
C13 Fe2 C19 C18 -77.4(3)
C18 C19 C20 C21 -0.8(6)
Fe2 C19 C20 C21 59.3(4)
C18 C19 C20 Fe2 -60.1(3)
C15 Fe2 C20 C19 -159.5(3)
C14 Fe2 C20 C19 168.8(5)
C16 Fe2 C20 C19 -117.5(4)
C17 Fe2 C20 C19 -77.4(4)
C22 Fe2 C20 C19 82.1(3)
C18 Fe2 C20 C19 38.0(3)
C21 Fe2 C20 C19 119.8(5)
C13 Fe2 C20 C19 -47.1(8)
C15 Fe2 C20 C21 80.7(4)
C19 Fe2 C20 C21 -119.8(5)
C14 Fe2 C20 C21 49.0(7)
C16 Fe2 C20 C21 122.7(4)
C17 Fe2 C20 C21 162.9(3)
C22 Fe2 C20 C21 -37.7(3)
C18 Fe2 C20 C21 -81.7(3)
C13 Fe2 C20 C21 -166.9(5)
C19 C20 C21 C22 0.5(6)
Fe2 C20 C21 C22 59.3(4)
C19 C20 C21 Fe2 -58.8(4)
C15 Fe2 C21 C20 -116.9(4)
C19 Fe2 C21 C20 36.9(3)
C14 Fe2 C21 C20 -159.0(3)
C16 Fe2 C21 C20 -75.5(4)
C17 Fe2 C21 C20 -46.1(8)
C22 Fe2 C21 C20 119.1(5)
C18 Fe2 C21 C20 81.4(4)
C13 Fe2 C21 C20 169.0(5)
C15 Fe2 C21 C22 124.0(4)
C19 Fe2 C21 C22 -82.1(3)
C14 Fe2 C21 C22 81.9(4)
C16 Fe2 C21 C22 165.5(3)
C17 Fe2 C21 C22 -165.1(6)
C18 Fe2 C21 C22 -37.6(3)
C20 Fe2 C21 C22 -119.1(5)
C13 Fe2 C21 C22 49.9(7)
C20 C21 C22 C18 0.0(6)
Fe2 C21 C22 C18 59.5(3)
C20 C21 C22 Fe2 -59.5(4)
C19 C18 C22 C21 -0.5(5)
C23 C18 C22 C21 -177.3(4)
Fe2 C18 C22 C21 -59.7(3)
C19 C18 C22 Fe2 59.2(3)
C23 C18 C22 Fe2 -117.6(5)
C15 Fe2 C22 C21 -74.8(4)
C19 Fe2 C22 C21 80.6(4)
C14 Fe2 C22 C21 -117.3(4)
C16 Fe2 C22 C21 -39.3(8)
C17 Fe2 C22 C21 166.6(5)
C18 Fe2 C22 C21 119.5(5)
C20 Fe2 C22 C21 37.5(4)
C13 Fe2 C22 C21 -159.7(3)
C15 Fe2 C22 C18 165.7(3)
C19 Fe2 C22 C18 -38.9(3)
C14 Fe2 C22 C18 123.2(3)
C16 Fe2 C22 C18 -158.8(6)
C17 Fe2 C22 C18 47.1(6)
C20 Fe2 C22 C18 -82.0(3)
C21 Fe2 C22 C18 -119.5(5)
C13 Fe2 C22 C18 80.9(3)
C22 C18 C23 C24 -11.6(8)
C19 C18 C23 C24 172.2(5)
Fe2 C18 C23 C24 -100.7(5)
C18 C23 C24 C25 177.9(4)
C23 C24 C25 C27 -6.7(7)
C23 C24 C25 C26 173.0(4)
C27 C25 C26 C28 0.1(6)
C24 C25 C26 C28 -179.6(4)
C26 C25 C27 C29 -0.4(6)
C24 C25 C27 C29 179.4(4)
C29 N1 C28 C26 -0.7(7)
Mo1 N1 C28 C26 176.7(3)
C25 C26 C28 N1 0.4(7)
C28 N1 C29 C27 0.5(7)
Mo1 N1 C29 C27 -177.0(3)
C25 C27 C29 N1 0.1(7)
C32 Mo1 C30 O30 -22(13)
C31 Mo1 C30 O30 -10(16)
C33 Mo1 C30 O30 68(13)
C34 Mo1 C30 O30 -109(13)
N1 Mo1 C30 O30 157(13)
C32 Mo1 C31 O31 14(11)
C33 Mo1 C31 O31 -76(11)
C34 Mo1 C31 O31 101(11)
C30 Mo1 C31 O31 2(14)
N1 Mo1 C31 O31 -164(11)
C31 Mo1 C32 O32 18(14)
C33 Mo1 C32 O32 109(14)
C34 Mo1 C32 O32 -73(14)
C30 Mo1 C32 O32 -162(14)
N1 Mo1 C32 O32 75(17)
C32 Mo1 C33 O33 33(19)
C31 Mo1 C33 O33 121(19)
C34 Mo1 C33 O33 -1(22)
C30 Mo1 C33 O33 -56(19)
N1 Mo1 C33 O33 -148(19)
C32 Mo1 C34 O34 -5(7)
C31 Mo1 C34 O34 -93(7)
C33 Mo1 C34 O34 29(10)
C30 Mo1 C34 O34 84(7)
N1 Mo1 C34 O34 176(100)
C80 Mo50 N50 C78 56(4)
C84 Mo50 N50 C78 43.6(4)
C82 Mo50 N50 C78 -48.2(4)
C83 Mo50 N50 C78 135.0(4)
C81 Mo50 N50 C78 -138.0(4)
C80 Mo50 N50 C79 -122(4)
C84 Mo50 N50 C79 -134.4(4)
C82 Mo50 N50 C79 133.7(4)
C83 Mo50 N50 C79 -43.0(4)
C81 Mo50 N50 C79 44.0(4)
C57 Fe51 C51 C52 -80.0(5)
C59 Fe51 C51 C52 -164.0(4)
C54 Fe51 C51 C52 80.9(4)
C53 Fe51 C51 C52 37.1(4)
C58 Fe51 C51 C52 -122.4(5)
C55 Fe51 C51 C52 119.6(6)
C60 Fe51 C51 C52 162.8(6)
C56 Fe51 C51 C52 -45.0(9)
C57 Fe51 C51 C55 160.4(4)
C59 Fe51 C51 C55 76.3(5)
C54 Fe51 C51 C55 -38.7(3)
C53 Fe51 C51 C55 -82.5(4)
C58 Fe51 C51 C55 118.0(4)
C52 Fe51 C51 C55 -119.6(6)
C60 Fe51 C51 C55 43.1(9)
C56 Fe51 C51 C55 -164.6(6)
C55 C51 C52 C53 -0.1(7)
Fe51 C51 C52 C53 -59.5(4)
C55 C51 C52 Fe51 59.4(4)
C57 Fe51 C52 C53 -120.0(4)
C59 Fe51 C52 C53 160.4(7)
C54 Fe51 C52 C53 37.8(3)
C51 Fe51 C52 C53 119.4(6)
C58 Fe51 C52 C53 -163.1(4)
C55 Fe51 C52 C53 81.7(4)
C60 Fe51 C52 C53 -42.7(9)
C56 Fe51 C52 C53 -77.7(4)
C57 Fe51 C52 C51 120.5(5)
C59 Fe51 C52 C51 41.0(10)
C54 Fe51 C52 C51 -81.6(4)
C53 Fe51 C52 C51 -119.4(6)
C58 Fe51 C52 C51 77.5(5)
C55 Fe51 C52 C51 -37.7(4)
C60 Fe51 C52 C51 -162.1(7)
C56 Fe51 C52 C51 162.8(4)
C51 C52 C53 C54 -0.2(7)
Fe51 C52 C53 C54 -59.6(4)
C51 C52 C53 Fe51 59.4(4)
C57 Fe51 C53 C52 80.2(4)
C59 Fe51 C53 C52 -161.1(6)
C54 Fe51 C53 C52 -119.0(5)
C51 Fe51 C53 C52 -37.4(4)
C58 Fe51 C53 C52 45.5(9)
C55 Fe51 C53 C52 -81.7(4)
C60 Fe51 C53 C52 163.4(4)
C56 Fe51 C53 C52 121.4(4)
C57 Fe51 C53 C54 -160.8(4)
C59 Fe51 C53 C54 -42.1(8)
C51 Fe51 C53 C54 81.6(4)
C58 Fe51 C53 C54 164.6(7)
C55 Fe51 C53 C54 37.4(4)
C52 Fe51 C53 C54 119.0(5)
C60 Fe51 C53 C54 -77.6(4)
C56 Fe51 C53 C54 -119.6(4)
C52 C53 C54 C55 0.4(6)
Fe51 C53 C54 C55 -59.7(4)
C52 C53 C54 Fe51 60.0(4)
C57 Fe51 C54 C53 50.0(9)
C59 Fe51 C54 C53 163.2(4)
C51 Fe51 C54 C53 -80.8(4)
C58 Fe51 C54 C53 -166.4(7)
C55 Fe51 C54 C53 -119.8(5)
C52 Fe51 C54 C53 -37.3(3)
C60 Fe51 C54 C53 121.4(4)
C56 Fe51 C54 C53 79.6(4)
C57 Fe51 C54 C55 169.8(7)
C59 Fe51 C54 C55 -77.0(5)
C51 Fe51 C54 C55 39.0(4)
C53 Fe51 C54 C55 119.8(5)
C58 Fe51 C54 C55 -46.6(9)
C52 Fe51 C54 C55 82.5(4)
C60 Fe51 C54 C55 -118.8(4)
C56 Fe51 C54 C55 -160.6(4)
C53 C54 C55 C51 -0.4(6)
Fe51 C54 C55 C51 -60.0(4)
C53 C54 C55 Fe51 59.6(4)
C52 C51 C55 C54 0.3(7)
Fe51 C51 C55 C54 59.9(4)
C52 C51 C55 Fe51 -59.7(4)
C57 Fe51 C55 C54 -169.6(7)
C59 Fe51 C55 C54 120.9(4)
C51 Fe51 C55 C54 -117.2(5)
C53 Fe51 C55 C54 -37.2(4)
C58 Fe51 C55 C54 161.1(5)
C52 Fe51 C55 C54 -80.1(4)
C60 Fe51 C55 C54 79.9(4)
C56 Fe51 C55 C54 48.5(8)
C57 Fe51 C55 C51 -52.4(9)
C59 Fe51 C55 C51 -121.9(4)
C54 Fe51 C55 C51 117.2(5)
C53 Fe51 C55 C51 80.0(4)
C58 Fe51 C55 C51 -81.7(5)
C52 Fe51 C55 C51 37.1(4)
C60 Fe51 C55 C51 -162.9(4)
C56 Fe51 C55 C51 165.7(5)
C59 Fe51 C56 C57 80.5(4)
C54 Fe51 C56 C57 -164.1(4)
C51 Fe51 C56 C57 -47.5(8)
C53 Fe51 C56 C57 -122.0(4)
C58 Fe51 C56 C57 37.6(4)
C55 Fe51 C56 C57 160.4(6)
C52 Fe51 C56 C57 -80.8(5)
C60 Fe51 C56 C57 117.4(5)
C57 Fe51 C56 C60 -117.4(5)
C59 Fe51 C56 C60 -36.9(4)
C54 Fe51 C56 C60 78.5(4)
C51 Fe51 C56 C60 -164.8(6)
C53 Fe51 C56 C60 120.6(4)
C58 Fe51 C56 C60 -79.8(4)
C55 Fe51 C56 C60 43.0(8)
C52 Fe51 C56 C60 161.9(4)
C57 Fe51 C56 C61 124.8(7)
C59 Fe51 C56 C61 -154.7(7)
C54 Fe51 C56 C61 -39.3(7)
C51 Fe51 C56 C61 77.4(9)
C53 Fe51 C56 C61 2.9(6)
C58 Fe51 C56 C61 162.5(7)
C55 Fe51 C56 C61 -74.8(8)
C52 Fe51 C56 C61 44.1(7)
C60 Fe51 C56 C61 -117.8(7)
C60 C56 C57 C58 -0.8(6)
C61 C56 C57 C58 177.5(5)
Fe51 C56 C57 C58 -60.3(4)
C60 C56 C57 Fe51 59.5(4)
C61 C56 C57 Fe51 -122.2(6)
C59 Fe51 C57 C56 -82.6(4)
C54 Fe51 C57 C56 40.3(9)
C51 Fe51 C57 C56 161.9(4)
C53 Fe51 C57 C56 77.2(5)
C58 Fe51 C57 C56 -119.7(7)
C55 Fe51 C57 C56 -159.0(7)
C52 Fe51 C57 C56 119.4(4)
C60 Fe51 C57 C56 -38.7(4)
C59 Fe51 C57 C58 37.1(5)
C54 Fe51 C57 C58 160.0(7)
C51 Fe51 C57 C58 -78.4(6)
C53 Fe51 C57 C58 -163.1(5)
C55 Fe51 C57 C58 -39.3(10)
C52 Fe51 C57 C58 -120.9(5)
C60 Fe51 C57 C58 80.9(5)
C56 Fe51 C57 C58 119.7(7)
C56 C57 C58 C59 2.0(8)
Fe51 C57 C58 C59 -59.4(5)
C56 C57 C58 Fe51 61.4(4)
C57 Fe51 C58 C59 119.1(7)
C54 Fe51 C58 C59 -42.0(10)
C51 Fe51 C58 C59 -119.2(5)
C53 Fe51 C58 C59 165.2(6)
C55 Fe51 C58 C59 -76.0(5)
C52 Fe51 C58 C59 -160.9(4)
C60 Fe51 C58 C59 38.3(4)
C56 Fe51 C58 C59 82.2(5)
C59 Fe51 C58 C57 -119.1(7)
C54 Fe51 C58 C57 -161.2(6)
C51 Fe51 C58 C57 121.7(5)
C53 Fe51 C58 C57 46.1(10)
C55 Fe51 C58 C57 164.9(4)
C52 Fe51 C58 C57 80.0(5)
C60 Fe51 C58 C57 -80.8(4)
C56 Fe51 C58 C57 -36.9(4)
C57 C58 C59 C60 -2.4(8)
Fe51 C58 C59 C60 -61.4(5)
C57 C58 C59 Fe51 59.0(5)
C57 Fe51 C59 C58 -38.0(4)
C54 Fe51 C59 C58 162.7(4)
C51 Fe51 C59 C58 79.9(5)
C53 Fe51 C59 C58 -166.5(5)
C55 Fe51 C59 C58 121.4(5)
C52 Fe51 C59 C58 49.6(10)
C60 Fe51 C59 C58 -118.1(6)
C56 Fe51 C59 C58 -81.1(4)
C57 Fe51 C59 C60 80.1(4)
C54 Fe51 C59 C60 -79.3(5)
C51 Fe51 C59 C60 -162.0(4)
C53 Fe51 C59 C60 -48.4(8)
C58 Fe51 C59 C60 118.1(6)
C55 Fe51 C59 C60 -120.6(4)
C52 Fe51 C59 C60 167.7(7)
C56 Fe51 C59 C60 37.0(4)
C58 C59 C60 C56 1.9(8)
Fe51 C59 C60 C56 -59.3(4)
C58 C59 C60 Fe51 61.2(5)
C57 C56 C60 C59 -0.7(6)
C61 C56 C60 C59 -179.2(5)
Fe51 C56 C60 C59 58.2(4)
C57 C56 C60 Fe51 -58.9(4)
C61 C56 C60 Fe51 122.6(5)
C57 Fe51 C60 C59 -82.1(4)
C54 Fe51 C60 C59 119.3(4)
C51 Fe51 C60 C59 45.3(9)
C53 Fe51 C60 C59 160.9(4)
C58 Fe51 C60 C59 -37.7(4)
C55 Fe51 C60 C59 77.1(5)
C52 Fe51 C60 C59 -167.7(7)
C56 Fe51 C60 C59 -120.3(6)
C57 Fe51 C60 C56 38.2(3)
C59 Fe51 C60 C56 120.3(6)
C54 Fe51 C60 C56 -120.3(4)
C51 Fe51 C60 C56 165.6(7)
C53 Fe51 C60 C56 -78.7(4)
C58 Fe51 C60 C56 82.6(4)
C55 Fe51 C60 C56 -162.6(3)
C52 Fe51 C60 C56 -47.3(9)
C57 C56 C61 C62 -12.5(10)
C60 C56 C61 C62 165.5(6)
Fe51 C56 C61 C62 -105.2(7)
C56 C61 C62 C63 -178.8(5)
C61 C62 C63 C64 20.9(9)
C61 C62 C63 C67 -164.1(6)
C61 C62 C63 Fe52 109.6(6)
C71 Fe52 C63 C64 -157.1(8)
C66 Fe52 C63 C64 -81.1(4)
C72 Fe52 C63 C64 164.7(4)
C67 Fe52 C63 C64 -119.9(5)
C65 Fe52 C63 C64 -37.7(4)
C69 Fe52 C63 C64 79.1(4)
C70 Fe52 C63 C64 40.8(8)
C68 Fe52 C63 C64 121.6(4)
C71 Fe52 C63 C67 -37.2(10)
C66 Fe52 C63 C67 38.9(4)
C72 Fe52 C63 C67 -75.4(5)
C64 Fe52 C63 C67 119.9(5)
C65 Fe52 C63 C67 82.2(4)
C69 Fe52 C63 C67 -161.0(4)
C70 Fe52 C63 C67 160.7(7)
C68 Fe52 C63 C67 -118.5(4)
C71 Fe52 C63 C62 80.7(10)
C66 Fe52 C63 C62 156.7(7)
C72 Fe52 C63 C62 42.5(6)
C64 Fe52 C63 C62 -122.2(7)
C67 Fe52 C63 C62 117.9(7)
C65 Fe52 C63 C62 -159.9(6)
C69 Fe52 C63 C62 -43.1(6)
C70 Fe52 C63 C62 -81.4(9)
C68 Fe52 C63 C62 -0.6(6)
C67 C63 C64 C65 1.4(6)
C62 C63 C64 C65 177.1(5)
Fe52 C63 C64 C65 59.4(4)
C67 C63 C64 Fe52 -58.0(4)
C62 C63 C64 Fe52 117.7(5)
C71 Fe52 C64 C63 163.3(7)
C66 Fe52 C64 C63 81.5(4)
C72 Fe52 C64 C63 -44.5(10)
C67 Fe52 C64 C63 37.4(3)
C65 Fe52 C64 C63 119.9(6)
C69 Fe52 C64 C63 -120.3(4)
C70 Fe52 C64 C63 -162.9(4)
C68 Fe52 C64 C63 -78.9(4)
C71 Fe52 C64 C65 43.4(9)
C66 Fe52 C64 C65 -38.3(4)
C72 Fe52 C64 C65 -164.3(8)
C67 Fe52 C64 C65 -82.5(4)
C69 Fe52 C64 C65 119.8(5)
C70 Fe52 C64 C65 77.3(5)
C63 Fe52 C64 C65 -119.9(6)
C68 Fe52 C64 C65 161.2(4)
C63 C64 C65 C66 0.1(7)
Fe52 C64 C65 C66 60.3(5)
C63 C64 C65 Fe52 -60.2(4)
C71 Fe52 C65 C66 81.8(5)
C72 Fe52 C65 C66 51.1(9)
C64 Fe52 C65 C66 -117.3(6)
C67 Fe52 C65 C66 -36.7(4)
C69 Fe52 C65 C66 162.7(4)
C70 Fe52 C65 C66 122.7(5)
C63 Fe52 C65 C66 -80.4(4)
C68 Fe52 C65 C66 -169.5(6)
C71 Fe52 C65 C64 -160.9(5)
C66 Fe52 C65 C64 117.3(6)
C72 Fe52 C65 C64 168.4(6)
C67 Fe52 C65 C64 80.6(4)
C69 Fe52 C65 C64 -80.1(5)
C70 Fe52 C65 C64 -120.0(5)
C63 Fe52 C65 C64 36.9(4)
C68 Fe52 C65 C64 -52.2(9)
C64 C65 C66 C67 -1.6(7)
Fe52 C65 C66 C67 58.6(4)
C64 C65 C66 Fe52 -60.1(4)
C71 Fe52 C66 C65 -115.4(5)
C72 Fe52 C66 C65 -157.8(4)
C64 Fe52 C66 C65 39.1(4)
C67 Fe52 C66 C65 121.4(6)
C69 Fe52 C66 C65 -44.5(9)
C70 Fe52 C66 C65 -74.4(5)
C63 Fe52 C66 C65 82.7(4)
C68 Fe52 C66 C65 170.3(5)
C71 Fe52 C66 C67 123.2(5)
C72 Fe52 C66 C67 80.8(4)
C64 Fe52 C66 C67 -82.3(4)
C65 Fe52 C66 C67 -121.4(6)
C69 Fe52 C66 C67 -165.9(7)
C70 Fe52 C66 C67 164.2(4)
C63 Fe52 C66 C67 -38.7(4)
C68 Fe52 C66 C67 48.9(8)
C65 C66 C67 C63 2.4(7)
Fe52 C66 C67 C63 61.2(4)
C65 C66 C67 Fe52 -58.8(5)
C64 C63 C67 C66 -2.3(6)
C62 C63 C67 C66 -178.2(4)
Fe52 C63 C67 C66 -60.3(4)
C64 C63 C67 Fe52 58.1(4)
C62 C63 C67 Fe52 -117.8(5)
C71 Fe52 C67 C66 -75.7(5)
C72 Fe52 C67 C66 -118.2(4)
C64 Fe52 C67 C66 80.3(4)
C65 Fe52 C67 C66 36.1(4)
C69 Fe52 C67 C66 166.1(7)
C70 Fe52 C67 C66 -41.2(11)
C63 Fe52 C67 C66 117.3(6)
C68 Fe52 C67 C66 -160.9(4)
C71 Fe52 C67 C63 167.0(4)
C66 Fe52 C67 C63 -117.3(6)
C72 Fe52 C67 C63 124.5(4)
C64 Fe52 C67 C63 -37.0(3)
C65 Fe52 C67 C63 -81.2(4)
C69 Fe52 C67 C63 48.8(9)
C70 Fe52 C67 C63 -158.5(8)
C68 Fe52 C67 C63 81.8(4)
C71 Fe52 C68 C69 80.0(4)
C66 Fe52 C68 C69 161.6(6)
C72 Fe52 C68 C69 118.6(5)
C64 Fe52 C68 C69 -76.7(4)
C67 Fe52 C68 C69 -162.2(4)
C65 Fe52 C68 C69 -37.3(9)
C70 Fe52 C68 C69 36.8(4)
C63 Fe52 C68 C69 -119.0(4)
C71 Fe52 C68 C72 -38.6(4)
C66 Fe52 C68 C72 43.1(8)
C64 Fe52 C68 C72 164.7(4)
C67 Fe52 C68 C72 79.2(4)
C65 Fe52 C68 C72 -155.9(7)
C69 Fe52 C68 C72 -118.6(5)
C70 Fe52 C68 C72 -81.8(4)
C63 Fe52 C68 C72 122.4(4)
C71 Fe52 C68 C73 -153.9(7)
C66 Fe52 C68 C73 -72.3(9)
C72 Fe52 C68 C73 -115.4(8)
C64 Fe52 C68 C73 49.3(7)
C67 Fe52 C68 C73 -36.2(7)
C65 Fe52 C68 C73 88.7(10)
C69 Fe52 C68 C73 126.1(8)
C70 Fe52 C68 C73 162.8(7)
C63 Fe52 C68 C73 7.0(7)
C72 C68 C69 C70 -0.9(6)
C73 C68 C69 C70 -179.9(5)
Fe52 C68 C69 C70 -59.4(4)
C72 C68 C69 Fe52 58.5(4)
C73 C68 C69 Fe52 -120.5(5)
C71 Fe52 C69 C68 -83.0(4)
C66 Fe52 C69 C68 -161.2(7)
C72 Fe52 C69 C68 -38.4(3)
C64 Fe52 C69 C68 123.0(4)
C67 Fe52 C69 C68 45.0(9)
C65 Fe52 C69 C68 166.0(4)
C70 Fe52 C69 C68 -120.7(7)
C63 Fe52 C69 C68 81.0(4)
C71 Fe52 C69 C70 37.7(5)
C66 Fe52 C69 C70 -40.5(10)
C72 Fe52 C69 C70 82.3(5)
C64 Fe52 C69 C70 -116.3(5)
C67 Fe52 C69 C70 165.7(7)
C65 Fe52 C69 C70 -73.3(6)
C63 Fe52 C69 C70 -158.3(5)
C68 Fe52 C69 C70 120.7(7)
C68 C69 C70 C71 0.7(8)
Fe52 C69 C70 C71 -59.0(5)
C68 C69 C70 Fe52 59.7(4)
C66 Fe52 C70 C71 -77.3(6)
C72 Fe52 C70 C71 37.8(5)
C64 Fe52 C70 C71 -158.9(4)
C67 Fe52 C70 C71 -46.6(11)
C65 Fe52 C70 C71 -117.4(5)
C69 Fe52 C70 C71 118.6(7)
C63 Fe52 C70 C71 171.6(5)
C68 Fe52 C70 C71 82.0(5)
C71 Fe52 C70 C69 -118.6(7)
C66 Fe52 C70 C69 164.1(5)
C72 Fe52 C70 C69 -80.8(5)
C64 Fe52 C70 C69 82.5(5)
C67 Fe52 C70 C69 -165.2(8)
C65 Fe52 C70 C69 124.0(5)
C63 Fe52 C70 C69 53.0(9)
C68 Fe52 C70 C69 -36.6(4)
C69 C70 C71 C72 -0.2(8)
Fe52 C70 C71 C72 -59.6(5)
C69 C70 C71 Fe52 59.4(5)
C66 Fe52 C71 C70 120.8(5)
C72 Fe52 C71 C70 -119.7(7)
C64 Fe52 C71 C70 47.8(9)
C67 Fe52 C71 C70 162.2(5)
C65 Fe52 C71 C70 78.9(6)
C69 Fe52 C71 C70 -37.9(5)
C63 Fe52 C71 C70 -169.4(6)
C68 Fe52 C71 C70 -81.3(5)
C66 Fe52 C71 C72 -119.5(5)
C64 Fe52 C71 C72 167.5(6)
C67 Fe52 C71 C72 -78.1(5)
C65 Fe52 C71 C72 -161.4(4)
C69 Fe52 C71 C72 81.8(4)
C70 Fe52 C71 C72 119.7(7)
C63 Fe52 C71 C72 -49.7(10)
C68 Fe52 C71 C72 38.4(4)
C70 C71 C72 C68 -0.4(8)
Fe52 C71 C72 C68 -60.7(4)
C70 C71 C72 Fe52 60.4(5)
C69 C68 C72 C71 0.7(6)
C73 C68 C72 C71 179.8(5)
Fe52 C68 C72 C71 59.8(4)
C69 C68 C72 Fe52 -59.0(4)
C73 C68 C72 Fe52 120.1(5)
C66 Fe52 C72 C71 79.0(6)
C64 Fe52 C72 C71 -162.9(8)
C67 Fe52 C72 C71 121.7(5)
C65 Fe52 C72 C71 42.7(9)
C69 Fe52 C72 C71 -80.4(5)
C70 Fe52 C72 C71 -36.9(4)
C63 Fe52 C72 C71 163.2(5)
C68 Fe52 C72 C71 -118.0(6)
C71 Fe52 C72 C68 118.0(6)
C66 Fe52 C72 C68 -163.0(4)
C64 Fe52 C72 C68 -44.9(10)
C67 Fe52 C72 C68 -120.3(4)
C65 Fe52 C72 C68 160.7(6)
C69 Fe52 C72 C68 37.6(3)
C70 Fe52 C72 C68 81.1(4)
C63 Fe52 C72 C68 -78.8(4)
C69 C68 C73 C74 -6.5(9)
C72 C68 C73 C74 174.6(5)
Fe52 C68 C73 C74 -99.5(7)
C68 C73 C74 C75 179.6(4)
C73 C74 C75 C76 -176.5(5)
C73 C74 C75 C77 5.8(8)
C77 C75 C76 C78 -2.7(8)
C74 C75 C76 C78 179.3(4)
C76 C75 C77 C79 1.8(8)
C74 C75 C77 C79 179.6(5)
C79 N50 C78 C76 3.3(7)
Mo50 N50 C78 C76 -174.9(4)
C75 C76 C78 N50 0.2(8)
C78 N50 C79 C77 -4.3(8)
Mo50 N50 C79 C77 173.9(4)
C75 C77 C79 N50 1.9(9)
C84 Mo50 C80 O80 -55(30)
C82 Mo50 C80 O80 37(30)
C83 Mo50 C80 O80 -146(30)
C81 Mo50 C80 O80 127(30)
N50 Mo50 C80 O80 -67(32)
C80 Mo50 C81 O81 31(6)
C84 Mo50 C81 O81 17(7)
C82 Mo50 C81 O81 121(6)
C83 Mo50 C81 O81 -59(6)
N50 Mo50 C81 O81 -148(6)
C80 Mo50 C82 O82 13(13)
C84 Mo50 C82 O82 99(13)
C83 Mo50 C82 O82 -77(14)
C81 Mo50 C82 O82 -75(13)
N50 Mo50 C82 O82 -170(13)
C80 Mo50 C83 O83 -94(9)
C84 Mo50 C83 O83 180(100)
C82 Mo50 C83 O83 -4(12)
C81 Mo50 C83 O83 -6(9)
N50 Mo50 C83 O83 89(9)
C80 Mo50 C84 O84 -13(6)
C82 Mo50 C84 O84 -103(6)
C83 Mo50 C84 O84 77(6)
C81 Mo50 C84 O84 1(8)
N50 Mo50 C84 O84 166(6)
